data_4038200
loop_
_publ_author_name
'Rahman, Md Mahbubur'
'Liu, Chengwei'
'Bisz, Elwira'
'Dziuk, B\/la\.zej'
'Lalancette, Roger A.'
'Wang, Qi'
'Chen, Hao'
'Szostak, Roman'
'Szostak, Michal'

_publ_section_title
;
 N-Acyl-Glutarimides: Effect of Glutarimide Ring on the Structures of
 Fully Perpendicular Twisted Amides and N-C Bond Cross-Coupling.
;
_journal_name_full 'The Journal of organic chemistry'
_journal_paper_doi 10.1021/acs.joc.0c00227
_journal_year 2020
_chemical_formula_sum 'C19 H11 N O3'
_chemical_formula_weight 301.29
_space_group_crystal_system triclinic
_space_group_IT_number 2
_space_group_name_Hall '-P 1'
_space_group_name_H-M_alt 'P -1'
_atom_sites_solution_hydrogens geom
_audit_creation_method SHELXL-2014/7
_cell_angle_alpha 77.524(5)
_cell_angle_beta 79.007(6)
_cell_angle_gamma 69.240(6)
_cell_formula_units_Z 2
_cell_length_a 7.2903(5)
_cell_length_b 9.2896(5)
_cell_length_c 11.4353(7)
_cell_measurement_reflns_used 4802
_cell_measurement_temperature 293(2)
_cell_measurement_theta_max 25.994
_cell_measurement_theta_min 3.012
_cell_volume 701.52(8)
_computing_cell_refinement 'CrysAlisCCD (Oxford Diffraction Ltd., 2008)'
_computing_data_collection 'CrysAlisCCD (Oxford Diffraction Ltd., 2008)'
_computing_data_reduction 'CrysAlisCCD (Oxford Diffraction Ltd., 2008)'
_computing_molecular_graphics 'SHELXTL (Sheldrick, 2008)'
_computing_publication_material 'SHELXL-2014/7 (Sheldrick, 2014)'
_computing_structure_refinement 'SHELXL-2014/7 (Sheldrick, 2014)'
_computing_structure_solution 'SHELXS-2014/7 (Sheldrick, 2014)'
_diffrn_ambient_temperature 293(2)
_diffrn_detector_area_resol_mean '1024 x 1024 with blocks 2 x 2'
_diffrn_measured_fraction_theta_full 0.989
_diffrn_measured_fraction_theta_max 0.987
_diffrn_measurement_device_type Xcalibur
_diffrn_measurement_method \w--scan
_diffrn_radiation_type MoK\a
_diffrn_radiation_wavelength 0.71073
_diffrn_reflns_av_R_equivalents 0.0127
_diffrn_reflns_av_unetI/netI 0.0320
_diffrn_reflns_Laue_measured_fraction_full 0.989
_diffrn_reflns_Laue_measured_fraction_max 0.987
_diffrn_reflns_limit_h_max 8
_diffrn_reflns_limit_h_min -5
_diffrn_reflns_limit_k_max 11
_diffrn_reflns_limit_k_min -10
_diffrn_reflns_limit_l_max 14
_diffrn_reflns_limit_l_min -13
_diffrn_reflns_number 4802
_diffrn_reflns_point_group_measured_fraction_full 0.989
_diffrn_reflns_point_group_measured_fraction_max 0.987
_diffrn_reflns_theta_full 25.242
_diffrn_reflns_theta_max 25.994
_diffrn_reflns_theta_min 3.012
_diffrn_source 'fine-focus sealed tube'
_exptl_absorpt_coefficient_mu 0.098
_exptl_absorpt_correction_T_max 1.00000
_exptl_absorpt_correction_T_min 0.99542
_exptl_absorpt_correction_type multi-scan
_exptl_crystal_colour pink
_exptl_crystal_density_diffrn 1.426
_exptl_crystal_density_method 'not measured'
_exptl_crystal_description plate
_exptl_crystal_F_000 312
_exptl_crystal_size_max 0.5
_exptl_crystal_size_mid 0.35
_exptl_crystal_size_min 0.2
_refine_diff_density_max 0.116
_refine_diff_density_min -0.181
_refine_diff_density_rms 0.036
_refine_ls_extinction_method none
_refine_ls_goodness_of_fit_ref 0.881
_refine_ls_hydrogen_treatment constr
_refine_ls_matrix_type full
_refine_ls_number_parameters 208
_refine_ls_number_reflns 2705
_refine_ls_number_restraints 0
_refine_ls_restrained_S_all 0.881
_refine_ls_R_factor_all 0.0619
_refine_ls_R_factor_gt 0.0361
_refine_ls_shift/su_max 0.000
_refine_ls_shift/su_mean 0.000
_refine_ls_structure_factor_coef Fsqd
_refine_ls_weighting_details 'w=1/[\s^2^(Fo^2^)+(0.0485P)^2^] where P=(Fo^2^+2Fc^2^)/3'
_refine_ls_weighting_scheme calc
_refine_ls_wR_factor_gt 0.0816
_refine_ls_wR_factor_ref 0.0870
_reflns_Friedel_coverage 0.000
_reflns_number_gt 1700
_reflns_number_total 2705
_reflns_threshold_expression 'I > 2\s(I)'
_cod_data_source_file jo0c00227_si_002.cif
_cod_data_source_block BD362_a
_cod_database_code 4038200
_shelx_shelxl_version_number 2014/7
_shelx_space_group_comment
;
The symmetry employed for this shelxl refinement is uniquely defined
by the following loop, which should always be used as a source of
symmetry information in preference to the above space-group names.
They are only intended as comments.
;
_exptl_absorpt_special_details
;
CrysAlis RED, Oxford Diffraction Ltd.,
Version 1.171.33.57 (release 26-01-2010 CrysAlis171 .NET)
(compiled Jan 26 2010,14:36:55)
Empirical absorption correction using spherical harmonics,
 implemented in SCALE3 ABSPACK scaling algorithm.
;

loop_
_space_group_symop_operation_xyz
'x, y, z'
'-x, -y, -z'

loop_
_atom_site_label
_atom_site_type_symbol
_atom_site_fract_x
_atom_site_fract_y
_atom_site_fract_z
_atom_site_U_iso_or_equiv
_atom_site_adp_type
_atom_site_occupancy
_atom_site_site_symmetry_order
_atom_site_calc_flag
_atom_site_refinement_flags_posn
_atom_site_refinement_flags_adp
_atom_site_refinement_flags_occupancy
_atom_site_disorder_assembly
_atom_site_disorder_group
O1 O 0.72674(15) 0.43892(11) 0.43532(9) 0.0567(3) Uani 1 1 d . . . . .
N1 N 0.83649(16) 0.29294(12) 0.28668(10) 0.0411(3) Uani 1 1 d . . . . .
C1 C 0.75908(19) 0.31318(15) 0.40648(12) 0.0409(3) Uani 1 1 d . . . . .
C2 C 0.72503(18) 0.17651(14) 0.48676(12) 0.0380(3) Uani 1 1 d . . . . .
O2 O 0.95909(15) 0.15610(11) 0.13269(9) 0.0581(3) Uani 1 1 d . . . . .
O3 O 1.04319(15) 0.43511(11) 0.20082(10) 0.0587(3) Uani 1 1 d . . . . .
C3 C 0.78082(17) 0.03308(14) 0.44344(12) 0.0373(3) Uani 1 1 d . . . . .
C4 C 0.86253(18) 0.01994(14) 0.32242(12) 0.0398(3) Uani 1 1 d . . . . .
C5 C 0.89189(19) 0.15567(15) 0.23851(13) 0.0413(3) Uani 1 1 d . . . . .
C8 C 0.6708(2) -0.08279(18) 0.64390(14) 0.0548(4) Uani 1 1 d . . . . .
H8 H 0.6541 -0.1690 0.6979 0.066 Uiso 1 1 calc R U . . .
C7 C 0.6147(2) 0.05697(19) 0.68232(14) 0.0572(4) Uani 1 1 d . . . . .
H7 H 0.5575 0.0658 0.7615 0.069 Uiso 1 1 calc R U . . .
C6 C 0.6423(2) 0.18741(17) 0.60362(13) 0.0497(4) Uani 1 1 d . . . . .
H6 H 0.6041 0.2823 0.6310 0.060 Uiso 1 1 calc R U . . .
C9 C 0.75413(19) -0.09946(15) 0.52347(14) 0.0450(4) Uani 1 1 d . . . . .
C10 C 0.8127(2) -0.24173(17) 0.47907(16) 0.0585(4) Uani 1 1 d . . . . .
H10 H 0.7967 -0.3299 0.5306 0.070 Uiso 1 1 calc R U . . .
C11 C 0.8920(2) -0.25192(17) 0.36258(18) 0.0634(5) Uani 1 1 d . . . . .
H11 H 0.9304 -0.3469 0.3352 0.076 Uiso 1 1 calc R U . . .
C12 C 0.9164(2) -0.12089(17) 0.28342(15) 0.0552(4) Uani 1 1 d . . . . .
H12 H 0.9696 -0.1290 0.2035 0.066 Uiso 1 1 calc R U . . .
C13 C 0.8812(2) 0.42727(15) 0.20766(12) 0.0430(3) Uani 1 1 d . . . . .
C14 C 0.71865(19) 0.54242(14) 0.14530(11) 0.0405(3) Uani 1 1 d . . . . .
C15 C 0.5309(2) 0.53036(17) 0.16095(13) 0.0506(4) Uani 1 1 d . . . . .
H15 H 0.5042 0.4458 0.2123 0.061 Uiso 1 1 calc R U . . .
C16 C 0.3843(2) 0.6431(2) 0.10074(15) 0.0625(4) Uani 1 1 d . . . . .
H16 H 0.2585 0.6348 0.1116 0.075 Uiso 1 1 calc R U . . .
C17 C 0.4232(3) 0.7683(2) 0.02432(15) 0.0676(5) Uani 1 1 d . . . . .
H17 H 0.3234 0.8449 -0.0157 0.081 Uiso 1 1 calc R U . . .
C18 C 0.6094(3) 0.77990(18) 0.00729(14) 0.0639(5) Uani 1 1 d . . . . .
H18 H 0.6359 0.8638 -0.0451 0.077 Uiso 1 1 calc R U . . .
C19 C 0.7566(2) 0.66803(16) 0.06733(12) 0.0512(4) Uani 1 1 d . . . . .
H19 H 0.8824 0.6766 0.0556 0.061 Uiso 1 1 calc R U . . .

loop_
_atom_site_aniso_label
_atom_site_aniso_U_11
_atom_site_aniso_U_22
_atom_site_aniso_U_33
_atom_site_aniso_U_23
_atom_site_aniso_U_13
_atom_site_aniso_U_12
O1 0.0718(7) 0.0365(6) 0.0625(7) -0.0162(5) -0.0003(5) -0.0181(5)
N1 0.0472(7) 0.0318(6) 0.0431(7) -0.0045(5) -0.0014(5) -0.0146(5)
C1 0.0391(8) 0.0369(8) 0.0459(8) -0.0067(7) -0.0057(6) -0.0114(6)
C2 0.0330(7) 0.0365(8) 0.0440(8) -0.0041(6) -0.0079(6) -0.0104(6)
O2 0.0683(7) 0.0618(7) 0.0484(7) -0.0172(5) 0.0055(5) -0.0278(6)
O3 0.0468(6) 0.0534(6) 0.0752(8) 0.0016(5) -0.0076(5) -0.0224(5)
C3 0.0285(7) 0.0344(7) 0.0506(8) -0.0045(6) -0.0098(6) -0.0111(6)
C4 0.0338(7) 0.0344(8) 0.0546(9) -0.0103(7) -0.0073(6) -0.0126(6)
C5 0.0368(7) 0.0418(8) 0.0476(9) -0.0121(7) -0.0036(7) -0.0135(6)
C8 0.0493(9) 0.0556(10) 0.0590(10) 0.0128(8) -0.0167(8) -0.0243(8)
C7 0.0589(10) 0.0663(11) 0.0447(9) 0.0033(8) -0.0084(7) -0.0244(8)
C6 0.0518(9) 0.0496(9) 0.0468(9) -0.0066(7) -0.0083(7) -0.0151(7)
C9 0.0358(7) 0.0385(8) 0.0626(10) 0.0016(7) -0.0165(7) -0.0150(6)
C10 0.0520(10) 0.0388(9) 0.0884(13) 0.0023(9) -0.0194(9) -0.0212(7)
C11 0.0639(10) 0.0362(9) 0.0965(14) -0.0192(9) -0.0118(10) -0.0184(8)
C12 0.0527(9) 0.0460(9) 0.0719(11) -0.0216(8) -0.0011(8) -0.0187(7)
C13 0.0476(9) 0.0373(8) 0.0447(8) -0.0085(6) 0.0007(7) -0.0169(7)
C14 0.0462(8) 0.0371(8) 0.0373(8) -0.0077(6) -0.0007(6) -0.0140(6)
C15 0.0503(9) 0.0471(9) 0.0552(10) -0.0094(7) -0.0044(8) -0.0176(7)
C16 0.0502(9) 0.0649(11) 0.0741(12) -0.0195(9) -0.0152(9) -0.0121(8)
C17 0.0721(12) 0.0597(11) 0.0647(12) -0.0096(9) -0.0282(10) -0.0042(9)
C18 0.0812(13) 0.0513(10) 0.0517(10) 0.0047(8) -0.0128(9) -0.0180(9)
C19 0.0577(9) 0.0466(9) 0.0470(9) -0.0025(7) -0.0030(8) -0.0191(8)

loop_
_atom_type_symbol
_atom_type_description
_atom_type_scat_dispersion_real
_atom_type_scat_dispersion_imag
_atom_type_scat_source
C C 0.0033 0.0016 'International Tables Vol C Tables 4.2.6.8 and 6.1.1.4'
H H 0.0000 0.0000 'International Tables Vol C Tables 4.2.6.8 and 6.1.1.4'
O O 0.0106 0.0060 'International Tables Vol C Tables 4.2.6.8 and 6.1.1.4'
N N 0.0061 0.0033 'International Tables Vol C Tables 4.2.6.8 and 6.1.1.4'

loop_
_geom_angle_atom_site_label_1
_geom_angle_atom_site_label_2
_geom_angle_atom_site_label_3
_geom_angle
_geom_angle_site_symmetry_1
_geom_angle_site_symmetry_3
_geom_angle_publ_flag
C5 N1 C1 126.87(11) . . ?
C5 N1 C13 117.04(11) . . ?
C1 N1 C13 115.81(10) . . ?
O1 C1 N1 118.68(12) . . ?
O1 C1 C2 125.57(13) . . ?
N1 C1 C2 115.75(11) . . ?
C6 C2 C3 120.30(13) . . ?
C6 C2 C1 119.78(12) . . ?
C3 C2 C1 119.91(12) . . ?
C4 C3 C9 119.50(12) . . ?
C4 C3 C2 121.29(12) . . ?
C9 C3 C2 119.22(13) . . ?
C12 C4 C3 119.90(13) . . ?
C12 C4 C5 119.85(13) . . ?
C3 C4 C5 120.24(12) . . ?
O2 C5 N1 119.18(13) . . ?
O2 C5 C4 124.97(12) . . ?
N1 C5 C4 115.85(12) . . ?
C7 C8 C9 121.22(14) . . ?
C7 C8 H8 119.4 . . ?
C9 C8 H8 119.4 . . ?
C8 C7 C6 120.44(15) . . ?
C8 C7 H7 119.8 . . ?
C6 C7 H7 119.8 . . ?
C2 C6 C7 120.48(14) . . ?
C2 C6 H6 119.8 . . ?
C7 C6 H6 119.8 . . ?
C10 C9 C8 123.27(14) . . ?
C10 C9 C3 118.41(14) . . ?
C8 C9 C3 118.32(13) . . ?
C11 C10 C9 121.10(14) . . ?
C11 C10 H10 119.4 . . ?
C9 C10 H10 119.4 . . ?
C10 C11 C12 120.47(14) . . ?
C10 C11 H11 119.8 . . ?
C12 C11 H11 119.8 . . ?
C4 C12 C11 120.61(15) . . ?
C4 C12 H12 119.7 . . ?
C11 C12 H12 119.7 . . ?
O3 C13 C14 125.60(13) . . ?
O3 C13 N1 118.25(13) . . ?
C14 C13 N1 116.14(11) . . ?
C19 C14 C15 119.21(14) . . ?
C19 C14 C13 117.84(12) . . ?
C15 C14 C13 122.95(13) . . ?
C16 C15 C14 120.13(15) . . ?
C16 C15 H15 119.9 . . ?
C14 C15 H15 119.9 . . ?
C15 C16 C17 120.19(15) . . ?
C15 C16 H16 119.9 . . ?
C17 C16 H16 119.9 . . ?
C18 C17 C16 119.96(15) . . ?
C18 C17 H17 120.0 . . ?
C16 C17 H17 120.0 . . ?
C19 C18 C17 120.25(16) . . ?
C19 C18 H18 119.9 . . ?
C17 C18 H18 119.9 . . ?
C18 C19 C14 120.26(14) . . ?
C18 C19 H19 119.9 . . ?
C14 C19 H19 119.9 . . ?

loop_
_geom_bond_atom_site_label_1
_geom_bond_atom_site_label_2
_geom_bond_distance
_geom_bond_site_symmetry_2
_geom_bond_publ_flag
O1 C1 1.2126(14) . ?
N1 C5 1.3951(16) . ?
N1 C1 1.4041(16) . ?
N1 C13 1.4726(16) . ?
C1 C2 1.4660(17) . ?
C2 C6 1.3666(18) . ?
C2 C3 1.4178(17) . ?
O2 C5 1.2155(15) . ?
O3 C13 1.1958(15) . ?
C3 C4 1.4114(18) . ?
C3 C9 1.4164(17) . ?
C4 C12 1.3732(18) . ?
C4 C5 1.4652(18) . ?
C8 C7 1.359(2) . ?
C8 C9 1.413(2) . ?
C8 H8 0.9300 . ?
C7 C6 1.3969(18) . ?
C7 H7 0.9300 . ?
C6 H6 0.9300 . ?
C9 C10 1.412(2) . ?
C10 C11 1.356(2) . ?
C10 H10 0.9300 . ?
C11 C12 1.396(2) . ?
C11 H11 0.9300 . ?
C12 H12 0.9300 . ?
C13 C14 1.4665(18) . ?
C14 C19 1.3852(17) . ?
C14 C15 1.3872(18) . ?
C15 C16 1.374(2) . ?
C15 H15 0.9300 . ?
C16 C17 1.377(2) . ?
C16 H16 0.9300 . ?
C17 C18 1.374(2) . ?
C17 H17 0.9300 . ?
C18 C19 1.373(2) . ?
C18 H18 0.9300 . ?
C19 H19 0.9300 . ?

loop_
_geom_torsion_atom_site_label_1
_geom_torsion_atom_site_label_2
_geom_torsion_atom_site_label_3
_geom_torsion_atom_site_label_4
_geom_torsion
_geom_torsion_site_symmetry_1
_geom_torsion_site_symmetry_2
_geom_torsion_site_symmetry_3
_geom_torsion_site_symmetry_4
_geom_torsion_publ_flag
C5 N1 C1 O1 176.63(12) . . . . ?
C13 N1 C1 O1 3.05(17) . . . . ?
C5 N1 C1 C2 -3.14(18) . . . . ?
C13 N1 C1 C2 -176.72(11) . . . . ?
O1 C1 C2 C6 3.0(2) . . . . ?
N1 C1 C2 C6 -177.28(12) . . . . ?
O1 C1 C2 C3 -176.05(12) . . . . ?
N1 C1 C2 C3 3.71(16) . . . . ?
C6 C2 C3 C4 178.61(12) . . . . ?
C1 C2 C3 C4 -2.38(17) . . . . ?
C6 C2 C3 C9 -1.49(17) . . . . ?
C1 C2 C3 C9 177.51(11) . . . . ?
C9 C3 C4 C12 -0.36(18) . . . . ?
C2 C3 C4 C12 179.54(11) . . . . ?
C9 C3 C4 C5 -179.77(11) . . . . ?
C2 C3 C4 C5 0.13(18) . . . . ?
C1 N1 C5 O2 -179.15(12) . . . . ?
C13 N1 C5 O2 -5.64(17) . . . . ?
C1 N1 C5 C4 1.00(18) . . . . ?
C13 N1 C5 C4 174.52(11) . . . . ?
C12 C4 C5 O2 1.4(2) . . . . ?
C3 C4 C5 O2 -179.21(12) . . . . ?
C12 C4 C5 N1 -178.78(11) . . . . ?
C3 C4 C5 N1 0.63(17) . . . . ?
C9 C8 C7 C6 -1.4(2) . . . . ?
C3 C2 C6 C7 1.05(19) . . . . ?
C1 C2 C6 C7 -177.96(12) . . . . ?
C8 C7 C6 C2 0.4(2) . . . . ?
C7 C8 C9 C10 -179.30(13) . . . . ?
C7 C8 C9 C3 0.9(2) . . . . ?
C4 C3 C9 C10 0.63(17) . . . . ?
C2 C3 C9 C10 -179.27(11) . . . . ?
C4 C3 C9 C8 -179.59(12) . . . . ?
C2 C3 C9 C8 0.51(17) . . . . ?
C8 C9 C10 C11 179.98(14) . . . . ?
C3 C9 C10 C11 -0.3(2) . . . . ?
C9 C10 C11 C12 -0.4(2) . . . . ?
C3 C4 C12 C11 -0.3(2) . . . . ?
C5 C4 C12 C11 179.11(13) . . . . ?
C10 C11 C12 C4 0.7(2) . . . . ?
C5 N1 C13 O3 -83.62(15) . . . . ?
C1 N1 C13 O3 90.62(15) . . . . ?
C5 N1 C13 C14 97.47(13) . . . . ?
C1 N1 C13 C14 -88.29(14) . . . . ?
O3 C13 C14 C19 3.1(2) . . . . ?
N1 C13 C14 C19 -178.09(12) . . . . ?
O3 C13 C14 C15 -177.08(14) . . . . ?
N1 C13 C14 C15 1.74(18) . . . . ?
C19 C14 C15 C16 -0.8(2) . . . . ?
C13 C14 C15 C16 179.35(12) . . . . ?
C14 C15 C16 C17 0.2(2) . . . . ?
C15 C16 C17 C18 0.6(2) . . . . ?
C16 C17 C18 C19 -0.8(2) . . . . ?
C17 C18 C19 C14 0.2(2) . . . . ?
C15 C14 C19 C18 0.6(2) . . . . ?
C13 C14 C19 C18 -179.52(12) . . . . ?
